data_7250329
loop_
_publ_author_name
'Mohan, Sharath'
'Valkonen, Arto'
'Rissanen, Kari'
'Ward, Jas S.'

_publ_section_title
;
 Hierarchical iodine(i) complexes of nicotinamide
;
_journal_issue 20
_journal_name_full CrystEngComm
_journal_page_first 3295
_journal_page_last 3301
_journal_paper_doi 10.1039/D5CE00339C
_journal_volume 27
_journal_year 2025
_chemical_formula_moiety 'C12 H12 I N4 O2, F6 P, 3(C2 H3 N)'
_chemical_formula_sum 'C18 H21 F6 I N7 O2 P'
_chemical_formula_weight 639.29
_space_group_crystal_system triclinic
_space_group_IT_number 2
_space_group_name_Hall '-P 1'
_space_group_name_H-M_alt 'P -1'
_atom_sites_solution_hydrogens geom
_atom_sites_solution_primary dual
_audit_creation_date 2023-05-19
_audit_creation_method
;
Olex2 1.2
(compiled 2018.05.29 svn.r3508 for OlexSys, GUI svn.r5506)
;
_audit_update_record
;
2025-03-21 deposited with the CCDC.	2025-04-24 downloaded from the CCDC.
;
_cell_angle_alpha 80.767(2)
_cell_angle_beta 73.135(2)
_cell_angle_gamma 85.060(2)
_cell_formula_units_Z 2
_cell_length_a 9.5048(2)
_cell_length_b 10.1625(2)
_cell_length_c 13.6806(2)
_cell_measurement_reflns_used 13825
_cell_measurement_temperature 119.98(13)
_cell_measurement_theta_max 76.0570
_cell_measurement_theta_min 3.4160
_cell_volume 1247.13(4)
_computing_cell_refinement 'CrysAlisPro 1.171.42.89a (Rigaku OD, 2023)'
_computing_data_collection 'CrysAlisPro 1.171.42.89a (Rigaku OD, 2023)'
_computing_data_reduction 'CrysAlisPro 1.171.42.89a (Rigaku OD, 2023)'
_computing_molecular_graphics 'Olex2 (Dolomanov et al., 2009)'
_computing_publication_material 'Olex2 (Dolomanov et al., 2009)'
_computing_structure_refinement 'ShelXL (Sheldrick, 2015)'
_computing_structure_solution 'ShelXT (Sheldrick, 2015)'
_diffrn_ambient_environment N~2~
_diffrn_ambient_temperature 119.98(13)
_diffrn_detector 'Hybrid Pixel Array Detector'
_diffrn_detector_area_resol_mean 10.0000
_diffrn_detector_type 'HyPix-Arc 100'
_diffrn_measured_fraction_theta_full 0.999
_diffrn_measured_fraction_theta_max 0.996
_diffrn_measurement_details
;
List of Runs (angles in degrees, time in seconds):

  # Type    Start    End  Width  t~exp~   \w     \q     \k     \f   Frames
#--------------------------------------------------------------------------
  1  \w     28.00 115.00   0.50    0.10    --   52.15-141.00  64.00  174
  2  \w     31.00 123.00   0.50    0.25    --  102.01-141.00  64.00  184
  3  \w     34.00 111.00   0.50    0.25    --  102.01-125.00 -90.00  154
  4  \w     39.00 106.00   0.50    0.25    --  102.01 -99.00 -90.00  134
  5  \w     35.00  86.00   0.50    0.25    --  102.01-125.00-150.00  102
  6  \w     31.00 115.00   0.50    0.25    --  102.01-130.00-122.00  168
  7  \w     22.00 108.00   0.50    0.10    --   52.15-130.00-122.00  172
  8  \w     44.00  69.00   0.50    0.25    --  102.01 -99.00 -30.00   50
  9  \w     81.00 106.00   0.50    0.25    --  102.01 -99.00 -30.00   50
 10  \w     48.00 106.00   0.50    0.25    --  102.01 -99.00   0.00  116
 11  \w     35.00  99.00   0.50    0.25    --  102.01 -99.00  60.00  128
 12  \w     37.00 106.00   0.50    0.25    --  102.01 -99.00 120.00  138
 13  \w     35.00  69.00   0.50    0.25    --  102.01 -99.00 150.00   68
 14  \w     73.00 105.00   0.50    0.25    --  102.01 -99.00 150.00   64
 15  \w     37.00  77.00   0.50    0.25    --  102.01 -99.00  90.00   80
 16  \w     29.00  55.00   0.50    0.25    --  102.01 -57.00  30.00   52
 17  \w     25.00  50.00   0.50    0.25    --  102.01 -38.00 120.00   50
 18  \w     25.00  50.00   0.50    0.25    --  102.01 -38.00 -60.00   50
 19  \w     25.00  51.00   0.50    0.25    --  102.01 -38.00-120.00   52
 20  \w     69.00 172.00   0.50    0.25    --  102.01 141.00 122.00  206
 21  \w     80.00 129.00   0.50    0.25    --  102.01 125.00 150.00   98
 22  \w     91.00 126.00   0.50    0.25    --  102.01 125.00  60.00   70
 23  \w    135.00 166.00   0.50    0.25    --  102.01 125.00 150.00   62
 24  \w    145.00 172.00   0.50    0.25    --  102.01 125.00  60.00   54
 25  \w     77.00 173.00   0.50    0.25    --  102.01 130.00 -50.00  192
 26  \w     81.00 142.00   0.50    0.25    --  102.01 125.00 -60.00  122
 27  \w    143.00 169.00   0.50    0.25    --  102.01  38.00-150.00   52
 28  \w     93.00 173.00   0.50    0.25    --  102.01  57.00-120.00  160
 29  \w    113.00 150.00   0.50    0.25    --  102.01  77.00 -90.00   74
 30  \w     88.00 156.00   0.50    0.25    --  102.01  57.00 -60.00  136
 31  \w     42.00 130.00   0.50    0.10    --   62.00  76.00 119.22  176
 32  \w     29.00  83.00   0.50    0.10    --   52.15  77.00  90.00  108
 33  \w   -115.00 -22.00   0.50    0.10    --  -51.53 141.00 122.00  186
 34  \w   -124.00 -22.00   0.50    0.25    --  -87.67 141.00 122.00  204
 35  \w    -90.00 -65.00   0.50    0.25    --  -87.67 130.00 -50.00   50
 36  \w   -107.00 -16.00   0.50    0.10    --  -51.53 130.00 -50.00  182
 37  \w   -110.00 -20.00   0.50    0.25    --  -87.67  77.00 -30.00  180
 38  \w    -53.00 -15.00   0.50    0.25    --  -87.67  57.00-120.00   76
 39  \w     -3.00  24.00   0.50    0.10    --  -51.53  19.00 -60.00   54
 40  \w     -3.00  25.00   0.50    0.10    --  -51.53  19.00 -90.00   56
 41  \w     -2.00  25.00   0.50    0.10    --  -51.53  19.00-120.00   54
 42  \w   -122.00 -63.00   0.50    0.10    --  -51.53-141.00  64.00  118
 43  \w   -158.00 -63.00   0.50    0.25    --  -87.67-141.00  64.00  190
 44  \w   -140.00 -80.00   0.50    0.25    --  -95.50 -67.00  71.77  120
 45  \w   -123.00 -71.00   0.50    0.10    --  -51.53-130.00-122.00  104
 46  \w   -159.00 -71.00   0.50    0.25    --  -87.67-130.00-122.00  176
;
_diffrn_measurement_device 'four-circle diffractometer'
_diffrn_measurement_device_type 'XtaLAB Synergy R, HyPix-Arc 100'
_diffrn_measurement_method '\w scans'
_diffrn_orient_matrix_type 'CrysAlisPro convention (1999,Acta A55,543-557)'
_diffrn_orient_matrix_UB_11 0.1439789000
_diffrn_orient_matrix_UB_12 -0.0777296000
_diffrn_orient_matrix_UB_13 0.0071805000
_diffrn_orient_matrix_UB_21 0.0548467000
_diffrn_orient_matrix_UB_22 0.0142064000
_diffrn_orient_matrix_UB_23 -0.1186288000
_diffrn_orient_matrix_UB_31 0.0706917000
_diffrn_orient_matrix_UB_32 0.1318533000
_diffrn_orient_matrix_UB_33 -0.0026771000
_diffrn_radiation_monochromator mirror
_diffrn_radiation_probe x-ray
_diffrn_radiation_type CuK\a
_diffrn_radiation_wavelength 1.54184
_diffrn_reflns_av_R_equivalents 0.0224
_diffrn_reflns_av_unetI/netI 0.0189
_diffrn_reflns_Laue_measured_fraction_full 0.999
_diffrn_reflns_Laue_measured_fraction_max 0.996
_diffrn_reflns_limit_h_max 11
_diffrn_reflns_limit_h_min -11
_diffrn_reflns_limit_k_max 12
_diffrn_reflns_limit_k_min -10
_diffrn_reflns_limit_l_max 17
_diffrn_reflns_limit_l_min -17
_diffrn_reflns_number 25374
_diffrn_reflns_point_group_measured_fraction_full 0.999
_diffrn_reflns_point_group_measured_fraction_max 0.996
_diffrn_reflns_theta_full 67.684
_diffrn_reflns_theta_max 74.433
_diffrn_reflns_theta_min 3.410
_diffrn_source 'Rotating-anode X-ray tube'
_diffrn_source_type 'PhotonJet R (Cu) X-ray Source'
_exptl_absorpt_coefficient_mu 11.389
_exptl_absorpt_correction_T_max 0.735
_exptl_absorpt_correction_T_min 0.475
_exptl_absorpt_correction_type analytical
_exptl_absorpt_process_details
;
CrysAlisPro 1.171.42.89a (Rigaku Oxford Diffraction, 2023)
Analytical numeric absorption correction using a multifaceted crystal
model based on expressions derived by R.C. Clark & J.S. Reid.
(Clark, R. C. & Reid, J. S. (1995). Acta Cryst. A51, 887-897)
Empirical absorption correction using spherical harmonics,
implemented in SCALE3 ABSPACK scaling algorithm.
;
_exptl_crystal_colour colourless
_exptl_crystal_colour_primary colourless
_exptl_crystal_density_diffrn 1.702
_exptl_crystal_description plate
_exptl_crystal_F_000 632
_exptl_crystal_recrystallization_method 'Re-crystallisation from solvent: acetonitrile/diethylether'
_exptl_crystal_size_max 0.085
_exptl_crystal_size_mid 0.054
_exptl_crystal_size_min 0.042
_refine_diff_density_max 1.837
_refine_diff_density_min -1.766
_refine_diff_density_rms 0.156
_refine_ls_extinction_method none
_refine_ls_goodness_of_fit_ref 1.094
_refine_ls_hydrogen_treatment constr
_refine_ls_matrix_type full
_refine_ls_number_parameters 347
_refine_ls_number_reflns 5072
_refine_ls_number_restraints 126
_refine_ls_restrained_S_all 1.188
_refine_ls_R_factor_all 0.0549
_refine_ls_R_factor_gt 0.0512
_refine_ls_shift/su_max 0.002
_refine_ls_shift/su_mean 0.000
_refine_ls_structure_factor_coef Fsqd
_refine_ls_weighting_details 'w=1/[\s^2^(Fo^2^)+(0.0917P)^2^+3.5400P] where P=(Fo^2^+2Fc^2^)/3'
_refine_ls_weighting_scheme calc
_refine_ls_wR_factor_gt 0.1474
_refine_ls_wR_factor_ref 0.1525
_reflns_Friedel_coverage 0.000
_reflns_number_gt 4514
_reflns_number_total 5072
_reflns_threshold_expression 'I > 2\s(I)'
_cod_data_source_file d5ce00339c2.cif
_cod_data_source_block 3_3MeCN
_cod_depositor_comments 'Adding full bibliography for 7250325--7250334.cif.'
_cod_original_sg_symbol_H-M P-1
_cod_database_code 7250329
_shelxl_version_number 2014/6
_shelx_space_group_comment
;
The symmetry employed for this shelxl refinement is uniquely defined
by the following loop, which should always be used as a source of
symmetry information in preference to the above space-group names.
They are only intended as comments.
;
_shelx_estimated_absorpt_t_max 0.646
_shelx_estimated_absorpt_t_min 0.444
_diffrn_oxdiff_digest_frames
;
0178bae1135ea6225afeafe45a2ceb596d052461ddc
;
_reflns_odcompleteness_completeness 99.57
_reflns_odcompleteness_iscentric 1
_reflns_odcompleteness_theta 74.33
_olex2_refinement_description
;
1. Fixed Uiso
 At 1.2 times of:
  All C(H) groups, All N(H,H) groups
 At 1.5 times of:
  All C(H,H,H) groups
2. Uiso/Uaniso restraints and constraints
Uanis(N221) = Uanis(C222) = Uanis(C223)
3. Rigid body (RIGU) restrains
 P101, F102, F103, F104, F105, F106, F107, F112, F113, F114, F115, F116, F117
 with sigma for 1-2 distances of 0.002 and sigma for 1-3 distances of 0.002
4. Others
 Sof(F112)=Sof(F113)=Sof(F114)=Sof(F115)=Sof(F116)=Sof(F117)=1-FVAR(1)
 Sof(F102)=Sof(F103)=Sof(F104)=Sof(F105)=Sof(F106)=Sof(F107)=FVAR(1)
5.a Free rotating group:
 P101(F102,F103,F104,F105,F106,F107)
5.b Aromatic/amide H refined with riding coordinates:
 C2(H2), C4(H4), C5(H5), C6(H6), C12(H12), C14(H14), C15(H15), C16(H16)
5.c X=CH2 refined with riding coordinates:
 N9(H9A,H9B), N19(H19A,H19B)
5.d Idealised Me refined as rotating group:
 C203(H20A,H20B,H20C), C213(H21A,H21B,H21C), C223(H22A,H22B,H22C)
;
_olex2_submission_special_instructions 'No special instructions were received'
_oxdiff_exptl_absorpt_empirical_details
;
Empirical correction (ABSPACK) includes:
- Absorption correction using spherical harmonics
- Frame scaling
- B-factor correction
;
_oxdiff_exptl_absorpt_empirical_full_max 1.753
_oxdiff_exptl_absorpt_empirical_full_min 0.760

loop_
_space_group_symop_operation_xyz
'x, y, z'
'-x, -y, -z'

loop_
_atom_site_label
_atom_site_type_symbol
_atom_site_fract_x
_atom_site_fract_y
_atom_site_fract_z
_atom_site_U_iso_or_equiv
_atom_site_adp_type
_atom_site_occupancy
_atom_site_site_symmetry_order
_atom_site_calc_flag
_atom_site_refinement_flags_posn
_atom_site_refinement_flags_adp
_atom_site_refinement_flags_occupancy
_atom_site_disorder_assembly
_atom_site_disorder_group
I1 I 1.00228(2) 0.75225(2) 0.49594(2) 0.02554(14) Uani 1 1 d . . . . .
O8 O 0.6299(4) 0.3788(3) 0.4759(3) 0.0277(7) Uani 1 1 d . . . . .
O18 O 1.3782(4) 1.1231(3) 0.5152(3) 0.0277(7) Uani 1 1 d . . . . .
N1 N 0.8104(4) 0.6360(4) 0.6005(3) 0.0251(8) Uani 1 1 d . . . . .
N9 N 0.4622(5) 0.3068(4) 0.6254(3) 0.0272(8) Uani 1 1 d . . . . .
H9A H 0.4257 0.2519 0.5963 0.033 Uiso 1 1 calc R . . . .
H9B H 0.4251 0.3120 0.6916 0.033 Uiso 1 1 calc R . . . .
N11 N 1.1963(4) 0.8672(4) 0.3915(3) 0.0245(8) Uani 1 1 d . . . . .
N19 N 1.5458(5) 1.1948(4) 0.3662(3) 0.0290(8) Uani 1 1 d . . . . .
H19A H 1.5820 1.2500 0.3952 0.035 Uiso 1 1 calc R . . . .
H19B H 1.5831 1.1893 0.3001 0.035 Uiso 1 1 calc R . . . .
C2 C 0.7455(5) 0.5542(4) 0.5605(4) 0.0239(9) Uani 1 1 d . . . . .
H2 H 0.7762 0.5520 0.4882 0.029 Uiso 1 1 calc R . . . .
C3 C 0.6349(5) 0.4729(4) 0.6224(4) 0.0241(9) Uani 1 1 d . . . . .
C4 C 0.5911(6) 0.4778(5) 0.7277(4) 0.0307(10) Uani 1 1 d . . . . .
H4 H 0.5162 0.4222 0.7720 0.037 Uiso 1 1 calc R . . . .
C5 C 0.6580(7) 0.5651(6) 0.7685(4) 0.0353(11) Uani 1 1 d . . . . .
H5 H 0.6281 0.5711 0.8402 0.042 Uiso 1 1 calc R . . . .
C6 C 0.7682(6) 0.6419(5) 0.7020(4) 0.0311(10) Uani 1 1 d . . . . .
H6 H 0.8154 0.7006 0.7287 0.037 Uiso 1 1 calc R . . . .
C7 C 0.5735(5) 0.3820(4) 0.5692(4) 0.0235(9) Uani 1 1 d . . . . .
C12 C 1.2605(5) 0.9502(4) 0.4302(4) 0.0240(9) Uani 1 1 d . . . . .
H12 H 1.2266 0.9557 0.5020 0.029 Uiso 1 1 calc R . . . .
C13 C 1.3748(5) 1.0284(4) 0.3693(4) 0.0239(9) Uani 1 1 d . . . . .
C14 C 1.4231(6) 1.0176(5) 0.2647(4) 0.0291(10) Uani 1 1 d . . . . .
H14 H 1.5013 1.0697 0.2204 0.035 Uiso 1 1 calc R . . . .
C15 C 1.3564(6) 0.9300(5) 0.2249(4) 0.0321(10) Uani 1 1 d . . . . .
H15 H 1.3891 0.9212 0.1536 0.038 Uiso 1 1 calc R . . . .
C16 C 1.2426(6) 0.8568(5) 0.2901(4) 0.0290(10) Uani 1 1 d . . . . .
H16 H 1.1959 0.7978 0.2633 0.035 Uiso 1 1 calc R . . . .
C17 C 1.4348(5) 1.1197(4) 0.4223(4) 0.0246(9) Uani 1 1 d . . . . .
P101 P 0.7137(2) 0.25343(18) 0.01860(12) 0.0611(5) Uani 1 1 d . U . . .
F102 F 0.8856(3) 0.2917(8) -0.0143(4) 0.097(3) Uani 0.493(7) 1 d G U P A 1
F103 F 0.7641(9) 0.0997(3) 0.0013(5) 0.112(3) Uani 0.493(7) 1 d G U P A 1
F104 F 0.5419(3) 0.2152(8) 0.0515(4) 0.104(3) Uani 0.493(7) 1 d G U P A 1
F105 F 0.6634(9) 0.4072(3) 0.0359(5) 0.092(3) Uani 0.493(7) 1 d G U P A 1
F106 F 0.7155(7) 0.2177(6) 0.13856(18) 0.064(2) Uani 0.493(7) 1 d G U P A 1
F107 F 0.7121(7) 0.2892(6) -0.10140(18) 0.075(2) Uani 0.493(7) 1 d G U P A 1
F112 F 0.8644(14) 0.1924(15) 0.0160(10) 0.122(3) Uani 0.507(7) 1 d . U P A 2
F113 F 0.6445(12) 0.1135(9) 0.0317(6) 0.077(2) Uani 0.507(7) 1 d . U P A 2
F114 F 0.5648(16) 0.3286(14) 0.0147(11) 0.127(3) Uani 0.507(7) 1 d . U P A 2
F115 F 0.7829(16) 0.3911(12) 0.0003(8) 0.105(3) Uani 0.507(7) 1 d . U P A 2
F116 F 0.6585(17) 0.2599(14) 0.1381(9) 0.099(3) Uani 0.507(7) 1 d . U P A 2
F117 F 0.7801(16) 0.2515(14) -0.0958(9) 0.107(3) Uani 0.507(7) 1 d . U P A 2
N201 N 1.0024(8) 0.1139(7) 0.2707(6) 0.0602(16) Uani 1 1 d . . . . .
C202 C 0.9383(8) 0.0359(7) 0.2558(6) 0.0477(15) Uani 1 1 d . . . . .
C203 C 0.8589(10) -0.0652(8) 0.2328(8) 0.065(2) Uani 1 1 d . . . . .
H20A H 0.7611 -0.0720 0.2825 0.097 Uiso 1 1 calc GR . . . .
H20B H 0.9132 -0.1513 0.2375 0.097 Uiso 1 1 calc GR . . . .
H20C H 0.8487 -0.0405 0.1629 0.097 Uiso 1 1 calc GR . . . .
N211 N 0.9812(12) 0.6026(9) 0.2827(7) 0.092(3) Uani 1 1 d . . . . .
C212 C 0.9221(9) 0.5293(8) 0.2538(6) 0.0576(18) Uani 1 1 d . . . . .
C213 C 0.8516(14) 0.4393(11) 0.2242(10) 0.093(3) Uani 1 1 d . . . . .
H21A H 0.8647 0.4593 0.1497 0.140 Uiso 1 1 calc GR . . . .
H21B H 0.7465 0.4439 0.2608 0.140 Uiso 1 1 calc GR . . . .
H21C H 0.8926 0.3494 0.2406 0.140 Uiso 1 1 calc GR . . . .
N221 N 0.3174(9) 0.2679(9) 0.8520(6) 0.0797(13) Uani 1 1 d . . . . .
C222 C 0.2715(10) 0.2467(10) 0.9420(7) 0.0797(13) Uani 1 1 d . . . B 1
C223 C 0.2081(10) 0.2152(10) 1.0439(6) 0.0797(13) Uani 1 1 d . . . B 1
H22A H 0.1018 0.2349 1.0590 0.119 Uiso 1 1 calc GR . . B 1
H22B H 0.2498 0.2678 1.0820 0.119 Uiso 1 1 calc GR . . B 1
H22C H 0.2265 0.1200 1.0649 0.119 Uiso 1 1 calc GR . . B 1

loop_
_atom_site_aniso_label
_atom_site_aniso_U_11
_atom_site_aniso_U_22
_atom_site_aniso_U_33
_atom_site_aniso_U_23
_atom_site_aniso_U_13
_atom_site_aniso_U_12
I1 0.0234(2) 0.01959(19) 0.0364(2) -0.00525(12) -0.01098(13) -0.00481(12)
O8 0.0311(17) 0.0242(16) 0.0302(17) -0.0060(13) -0.0091(13) -0.0082(13)
O18 0.0330(18) 0.0239(16) 0.0284(16) -0.0048(13) -0.0095(13) -0.0089(13)
N1 0.0247(19) 0.0198(17) 0.034(2) -0.0035(15) -0.0129(16) -0.0052(15)
N9 0.031(2) 0.0206(18) 0.032(2) -0.0017(15) -0.0115(16) -0.0103(15)
N11 0.0258(19) 0.0197(17) 0.031(2) -0.0037(15) -0.0115(15) -0.0060(15)
N19 0.034(2) 0.0224(19) 0.032(2) -0.0017(15) -0.0094(17) -0.0108(16)
C2 0.025(2) 0.019(2) 0.031(2) -0.0046(16) -0.0124(18) -0.0013(17)
C3 0.028(2) 0.0165(19) 0.032(2) -0.0031(17) -0.0142(18) -0.0026(16)
C4 0.037(3) 0.029(2) 0.028(2) -0.0003(18) -0.0119(19) -0.012(2)
C5 0.047(3) 0.034(3) 0.030(2) -0.005(2) -0.016(2) -0.012(2)
C6 0.037(3) 0.028(2) 0.035(2) -0.0054(19) -0.018(2) -0.007(2)
C7 0.027(2) 0.0159(19) 0.031(2) -0.0009(16) -0.0137(18) -0.0032(16)
C12 0.025(2) 0.020(2) 0.029(2) -0.0036(16) -0.0105(18) -0.0023(17)
C13 0.028(2) 0.0172(19) 0.030(2) -0.0027(16) -0.0135(18) -0.0026(17)
C14 0.034(2) 0.024(2) 0.031(2) -0.0001(18) -0.0125(19) -0.0072(19)
C15 0.041(3) 0.032(2) 0.028(2) -0.0064(19) -0.015(2) -0.002(2)
C16 0.033(2) 0.026(2) 0.034(2) -0.0081(19) -0.017(2) -0.0026(19)
C17 0.028(2) 0.0155(19) 0.033(2) -0.0010(17) -0.0147(18) -0.0023(16)
P101 0.0878(12) 0.0637(10) 0.0355(8) 0.0001(7) -0.0205(8) -0.0249(9)
F102 0.104(4) 0.106(6) 0.076(5) 0.012(4) -0.027(3) -0.024(3)
F103 0.162(7) 0.085(4) 0.097(6) -0.009(3) -0.051(5) -0.008(3)
F104 0.109(4) 0.125(6) 0.080(5) 0.020(4) -0.040(3) -0.040(3)
F105 0.125(6) 0.083(3) 0.075(5) -0.007(3) -0.041(4) -0.008(3)
F106 0.078(5) 0.074(5) 0.045(3) 0.010(3) -0.027(3) -0.021(4)
F107 0.121(6) 0.063(4) 0.048(3) 0.003(3) -0.038(3) -0.016(4)
F112 0.111(4) 0.141(6) 0.108(6) 0.000(4) -0.026(3) -0.022(3)
F113 0.106(5) 0.078(3) 0.041(3) -0.010(3) -0.003(3) -0.029(3)
F114 0.130(4) 0.119(6) 0.133(6) -0.013(4) -0.039(4) -0.007(4)
F115 0.142(6) 0.105(4) 0.063(4) -0.005(3) -0.011(4) -0.049(4)
F116 0.128(6) 0.105(6) 0.059(3) -0.010(3) -0.008(3) -0.044(5)
F117 0.138(6) 0.116(6) 0.061(3) -0.002(3) -0.017(3) -0.029(4)
N201 0.078(4) 0.047(3) 0.070(4) -0.014(3) -0.039(3) -0.009(3)
C202 0.049(3) 0.039(3) 0.056(4) 0.000(3) -0.021(3) 0.001(3)
C203 0.064(5) 0.049(4) 0.088(6) -0.006(4) -0.031(4) -0.016(3)
N211 0.129(8) 0.074(5) 0.092(6) -0.026(4) -0.057(6) 0.004(5)
C212 0.066(5) 0.045(4) 0.057(4) -0.004(3) -0.014(3) 0.005(3)
C213 0.102(8) 0.065(6) 0.126(9) -0.020(6) -0.053(7) 0.006(5)
N221 0.077(3) 0.092(3) 0.059(2) -0.003(2) -0.001(2) -0.021(2)
C222 0.077(3) 0.092(3) 0.059(2) -0.003(2) -0.001(2) -0.021(2)
C223 0.077(3) 0.092(3) 0.059(2) -0.003(2) -0.001(2) -0.021(2)

loop_
_atom_type_symbol
_atom_type_description
_atom_type_scat_dispersion_real
_atom_type_scat_dispersion_imag
_atom_type_scat_source
C C 0.0181 0.0091 'International Tables Vol C Tables 4.2.6.8 and 6.1.1.4'
H H 0.0000 0.0000 'International Tables Vol C Tables 4.2.6.8 and 6.1.1.4'
F F 0.0727 0.0534 'International Tables Vol C Tables 4.2.6.8 and 6.1.1.4'
I I -0.3257 6.8362 'International Tables Vol C Tables 4.2.6.8 and 6.1.1.4'
N N 0.0311 0.0180 'International Tables Vol C Tables 4.2.6.8 and 6.1.1.4'
O O 0.0492 0.0322 'International Tables Vol C Tables 4.2.6.8 and 6.1.1.4'
P P 0.2955 0.4335 'International Tables Vol C Tables 4.2.6.8 and 6.1.1.4'

loop_
_exptl_crystal_face_index_h
_exptl_crystal_face_index_k
_exptl_crystal_face_index_l
_exptl_crystal_face_perp_dist
0 0 8 0.0406
0 0 -8 0.0446
3 6 2 0.0211
0 -7 -1 0.0132
3 6 2 0.0204
-6 2 -2 0.0187
5 -3 1 0.0314
-3 -6 1 0.0195
-3 -6 -5 0.0190
-2 -5 -7 0.0222
3 -5 -4 0.0242
-5 -4 -3 0.0235

loop_
_geom_angle_atom_site_label_1
_geom_angle_atom_site_label_2
_geom_angle_atom_site_label_3
_geom_angle
_geom_angle_site_symmetry_1
_geom_angle_site_symmetry_3
_geom_angle_publ_flag
N1 I1 N11 179.44(11) . . ?
C2 N1 I1 119.0(3) . . ?
C6 N1 I1 120.4(3) . . ?
C6 N1 C2 120.5(4) . . ?
H9A N9 H9B 120.0 . . ?
C7 N9 H9A 120.0 . . ?
C7 N9 H9B 120.0 . . ?
C12 N11 I1 119.5(3) . . ?
C12 N11 C16 120.1(4) . . ?
C16 N11 I1 120.3(3) . . ?
H19A N19 H19B 120.0 . . ?
C17 N19 H19A 120.0 . . ?
C17 N19 H19B 120.0 . . ?
N1 C2 H2 119.3 . . ?
N1 C2 C3 121.4(4) . . ?
C3 C2 H2 119.3 . . ?
C2 C3 C4 118.5(4) . . ?
C2 C3 C7 116.6(4) . . ?
C4 C3 C7 124.8(4) . . ?
C3 C4 H4 120.2 . . ?
C3 C4 C5 119.6(5) . . ?
C5 C4 H4 120.2 . . ?
C4 C5 H5 120.8 . . ?
C6 C5 C4 118.4(5) . . ?
C6 C5 H5 120.8 . . ?
N1 C6 C5 121.6(4) . . ?
N1 C6 H6 119.2 . . ?
C5 C6 H6 119.2 . . ?
O8 C7 N9 122.8(4) . . ?
O8 C7 C3 118.8(4) . . ?
N9 C7 C3 118.4(4) . . ?
N11 C12 H12 118.9 . . ?
N11 C12 C13 122.2(4) . . ?
C13 C12 H12 118.9 . . ?
C12 C13 C14 117.8(4) . . ?
C12 C13 C17 116.8(4) . . ?
C14 C13 C17 125.4(4) . . ?
C13 C14 H14 120.2 . . ?
C13 C14 C15 119.7(5) . . ?
C15 C14 H14 120.2 . . ?
C14 C15 H15 120.5 . . ?
C16 C15 C14 119.1(5) . . ?
C16 C15 H15 120.5 . . ?
N11 C16 C15 121.1(4) . . ?
N11 C16 H16 119.5 . . ?
C15 C16 H16 119.5 . . ?
O18 C17 N19 122.9(4) . . ?
O18 C17 C13 118.9(4) . . ?
N19 C17 C13 118.2(4) . . ?
F102 P101 F105 90.0 . . ?
F102 P101 F107 90.0 . . ?
F103 P101 F102 90.0 . . ?
F103 P101 F105 180.0 . . ?
F103 P101 F106 90.0 . . ?
F103 P101 F107 90.0 . . ?
F104 P101 F102 180.0 . . ?
F104 P101 F103 90.0 . . ?
F104 P101 F105 90.0 . . ?
F104 P101 F106 90.0 . . ?
F104 P101 F107 90.0 . . ?
F105 P101 F107 90.0 . . ?
F106 P101 F102 90.0 . . ?
F106 P101 F105 90.0 . . ?
F106 P101 F107 180.0 . . ?
F112 P101 F113 93.3(7) . . ?
F112 P101 F114 174.6(7) . . ?
F112 P101 F115 86.9(7) . . ?
F112 P101 F116 97.1(8) . . ?
F112 P101 F117 79.0(8) . . ?
F114 P101 F113 91.5(6) . . ?
F114 P101 F116 85.3(8) . . ?
F115 P101 F113 177.4(5) . . ?
F115 P101 F114 88.3(7) . . ?
F115 P101 F116 90.2(6) . . ?
F116 P101 F113 92.4(5) . . ?
F117 P101 F113 91.3(6) . . ?
F117 P101 F114 98.3(8) . . ?
F117 P101 F115 86.1(6) . . ?
F117 P101 F116 174.7(7) . . ?
N201 C202 C203 177.9(9) . . ?
C202 C203 H20A 109.5 . . ?
C202 C203 H20B 109.5 . . ?
C202 C203 H20C 109.5 . . ?
H20A C203 H20B 109.5 . . ?
H20A C203 H20C 109.5 . . ?
H20B C203 H20C 109.5 . . ?
N211 C212 C213 177.3(10) . . ?
C212 C213 H21A 109.5 . . ?
C212 C213 H21B 109.5 . . ?
C212 C213 H21C 109.5 . . ?
H21A C213 H21B 109.5 . . ?
H21A C213 H21C 109.5 . . ?
H21B C213 H21C 109.5 . . ?
N221 C222 C223 174.1(10) . . ?
C222 C223 H22A 109.5 . . ?
C222 C223 H22B 109.5 . . ?
C222 C223 H22C 109.5 . . ?
H22A C223 H22B 109.5 . . ?
H22A C223 H22C 109.5 . . ?
H22B C223 H22C 109.5 . . ?

loop_
_geom_bond_atom_site_label_1
_geom_bond_atom_site_label_2
_geom_bond_distance
_geom_bond_site_symmetry_2
_geom_bond_publ_flag
I1 N1 2.255(4) . ?
I1 N11 2.261(4) . ?
O8 C7 1.238(6) . ?
O18 C17 1.233(6) . ?
N1 C2 1.342(6) . ?
N1 C6 1.339(7) . ?
N9 H9A 0.8800 . ?
N9 H9B 0.8800 . ?
N9 C7 1.332(6) . ?
N11 C12 1.336(6) . ?
N11 C16 1.346(6) . ?
N19 H19A 0.8800 . ?
N19 H19B 0.8800 . ?
N19 C17 1.328(6) . ?
C2 H2 0.9500 . ?
C2 C3 1.383(6) . ?
C3 C4 1.387(7) . ?
C3 C7 1.509(6) . ?
C4 H4 0.9500 . ?
C4 C5 1.402(7) . ?
C5 H5 0.9500 . ?
C5 C6 1.376(8) . ?
C6 H6 0.9500 . ?
C12 H12 0.9500 . ?
C12 C13 1.384(6) . ?
C13 C14 1.390(7) . ?
C13 C17 1.504(6) . ?
C14 H14 0.9500 . ?
C14 C15 1.394(7) . ?
C15 H15 0.9500 . ?
C15 C16 1.373(8) . ?
C16 H16 0.9500 . ?
P101 F102 1.6276 . ?
P101 F103 1.6274 . ?
P101 F104 1.6270 . ?
P101 F105 1.6276 . ?
P101 F106 1.6275 . ?
P101 F107 1.6278 . ?
P101 F112 1.504(14) . ?
P101 F113 1.581(8) . ?
P101 F114 1.561(14) . ?
P101 F115 1.550(10) . ?
P101 F116 1.575(11) . ?
P101 F117 1.511(11) . ?
N201 C202 1.117(9) . ?
C202 C203 1.449(10) . ?
C203 H20A 0.9800 . ?
C203 H20B 0.9800 . ?
C203 H20C 0.9800 . ?
N211 C212 1.150(12) . ?
C212 C213 1.354(13) . ?
C213 H21A 0.9800 . ?
C213 H21B 0.9800 . ?
C213 H21C 0.9800 . ?
N221 C222 1.173(11) . ?
C222 C223 1.346(11) . ?
C223 H22A 0.9800 . ?
C223 H22B 0.9800 . ?
C223 H22C 0.9800 . ?

loop_
_exptl_oxdiff_crystal_face_indexfrac_h
_exptl_oxdiff_crystal_face_indexfrac_k
_exptl_oxdiff_crystal_face_indexfrac_l
_exptl_oxdiff_crystal_face_x
_exptl_oxdiff_crystal_face_y
_exptl_oxdiff_crystal_face_z
0.0722 -0.1142 8.4181 0.0797 -0.9963 -0.0325
-0.0722 0.1142 -8.4181 -0.0797 0.9963 0.0325
3.0998 5.9676 2.4087 -0.0003 -0.0309 0.9995
-0.3457 -6.5934 -1.2771 0.4536 0.0389 -0.8904
3.4970 5.7347 2.2784 0.0741 0.0030 0.9972
-5.6085 2.2189 -1.6615 -0.9919 -0.0790 -0.0995
4.9929 -3.3994 1.2305 0.9919 0.0796 -0.0986
-2.8875 -5.6453 0.6081 0.0274 -0.3107 -0.9501
-2.9631 -5.6239 -4.9646 -0.0251 0.3465 -0.9377
-2.4879 -4.6334 -7.0898 -0.0490 0.6388 -0.7678
3.0049 -4.9764 -4.0262 0.7905 0.5717 -0.4330
-5.0001 -3.9980 -3.0575 -0.4311 0.0317 -0.8724
